data_7208742
loop_
_publ_author_name
'Park, Sunhong'
'Lee, Seul-Gi'
'Jung, Jong Hwa'
'Ikeda, Mari'
'Habata, Yoichi'
'Lee, Shim Sun'

_publ_section_title
;
 Macrocycles incorporating isomeric arms: synthesis and crystal structures
 of ligands and their mono-, di- and polynuclear supramolecular complexes
;
_journal_issue 20
_journal_name_full CrystEngComm
_journal_page_first 6515
_journal_paper_doi 10.1039/c2ce25708d
_journal_volume 14
_journal_year 2012
_chemical_formula_sum 'C19 H26 Ag2 N4 O7 S2'
_chemical_formula_weight 702.30
_chemical_name_systematic
;
?
;
_space_group_IT_number 55
_symmetry_cell_setting orthorhombic
_symmetry_space_group_name_Hall '-P 2 2ab'
_symmetry_space_group_name_H-M 'P b a m'
_atom_sites_solution_hydrogens geom
_atom_sites_solution_primary direct
_atom_sites_solution_secondary difmap
_audit_creation_method SHELXTL
_cell_angle_alpha 90.00
_cell_angle_beta 90.00
_cell_angle_gamma 90.00
_cell_formula_units_Z 4
_cell_length_a 33.8229(8)
_cell_length_b 7.4038(2)
_cell_length_c 9.1147(2)
_cell_measurement_reflns_used 8145
_cell_measurement_temperature 173(2)
_cell_measurement_theta_max 27.58
_cell_measurement_theta_min 2.23
_cell_volume 2282.48(10)
_computing_cell_refinement 'Bruker SMART'
_computing_data_collection 'Bruker SMART'
_computing_data_reduction 'Bruker SAINT'
_computing_molecular_graphics 'Bruker SHELXTL'
_computing_publication_material 'Bruker SHELXTL'
_computing_structure_refinement 'Bruker SHELXTL'
_computing_structure_solution 'Bruker SHELXTL'
_diffrn_ambient_temperature 173(2)
_diffrn_measured_fraction_theta_full 1.000
_diffrn_measured_fraction_theta_max 1.000
_diffrn_measurement_device_type 'CCD area detector'
_diffrn_measurement_method 'phi and omega scans'
_diffrn_radiation_monochromator graphite
_diffrn_radiation_source 'fine-focus sealed tube'
_diffrn_radiation_type MoK\a
_diffrn_radiation_wavelength 0.71073
_diffrn_reflns_av_R_equivalents 0.0311
_diffrn_reflns_av_sigmaI/netI 0.0160
_diffrn_reflns_limit_h_max 40
_diffrn_reflns_limit_h_min -40
_diffrn_reflns_limit_k_max 8
_diffrn_reflns_limit_k_min -8
_diffrn_reflns_limit_l_max 11
_diffrn_reflns_limit_l_min -8
_diffrn_reflns_number 21747
_diffrn_reflns_theta_full 25.49
_diffrn_reflns_theta_max 25.49
_diffrn_reflns_theta_min 1.20
_exptl_absorpt_coefficient_mu 1.950
_exptl_absorpt_correction_type none
_exptl_crystal_colour colorless
_exptl_crystal_density_diffrn 2.044
_exptl_crystal_density_method 'not measured'
_exptl_crystal_description plate
_exptl_crystal_F_000 1400
_exptl_crystal_size_max 0.15
_exptl_crystal_size_mid 0.10
_exptl_crystal_size_min 0.05
_refine_diff_density_max 1.350
_refine_diff_density_min -1.812
_refine_diff_density_rms 0.194
_refine_ls_extinction_method none
_refine_ls_goodness_of_fit_ref 1.208
_refine_ls_hydrogen_treatment constr
_refine_ls_matrix_type full
_refine_ls_number_parameters 174
_refine_ls_number_reflns 2255
_refine_ls_number_restraints 24
_refine_ls_restrained_S_all 1.202
_refine_ls_R_factor_all 0.0900
_refine_ls_R_factor_gt 0.0871
_refine_ls_shift/su_max 0.001
_refine_ls_shift/su_mean 0.000
_refine_ls_structure_factor_coef Fsqd
_refine_ls_weighting_details 'calc w=1/[\s^2^(Fo^2^)+(0.0621P)^2^+46.9200P] where P=(Fo^2^+2Fc^2^)/3'
_refine_ls_weighting_scheme calc
_refine_ls_wR_factor_gt 0.2165
_refine_ls_wR_factor_ref 0.2180
_reflns_number_gt 2131
_reflns_number_total 2255
_reflns_threshold_expression >2sigma(I)
_cod_data_source_file c2ce25708d.txt
_cod_data_source_block sh1a
_cod_depositor_comments
;
The following automatic conversions were performed:

'_symmetry_cell_setting' value 'Orthorhombic' changed to
'orthorhombic' according to
/home/saulius/struct/CIF-dictionaries/cif_core.dic dictionary named
'cif_core.dic' version 2.4.2 from 2011-04-26.

Automatic conversion script
Id: cif_fix_values 1891 2012-01-12 08:04:46Z andrius 
;
_cod_original_sg_symbol_H-M Pbam
_cod_database_code 7208742

loop_
_symmetry_equiv_pos_as_xyz
'x, y, z'
'-x, -y, z'
'-x+1/2, y+1/2, -z'
'x+1/2, -y+1/2, -z'
'-x, -y, -z'
'x, y, -z'
'x-1/2, -y-1/2, z'
'-x-1/2, y-1/2, z'

loop_
_atom_site_label
_atom_site_type_symbol
_atom_site_fract_x
_atom_site_fract_y
_atom_site_fract_z
_atom_site_U_iso_or_equiv
_atom_site_adp_type
_atom_site_occupancy
_atom_site_symmetry_multiplicity
_atom_site_calc_flag
_atom_site_refinement_flags
_atom_site_disorder_assembly
_atom_site_disorder_group
Ag1 Ag 0.08761(3) 0.47139(15) 0.5000 0.0484(4) Uani 1 2 d S . .
Ag2 Ag 0.08637(5) 0.4314(2) 0.0000 0.0607(5) Uani 1 2 d S . .
S1 S 0.12274(9) 0.4699(4) 0.2390(3) 0.0441(7) Uani 1 1 d . A .
N1 N -0.0315(3) 0.6867(14) 0.5000 0.028(2) Uani 1 2 d S . .
C1 C -0.0129(3) 0.7229(14) 0.6239(12) 0.037(2) Uani 1 1 d . . .
H1 H -0.0254 0.6969 0.7123 0.044 Uiso 1 1 calc R . .
C2 C 0.0245(3) 0.7983(15) 0.6269(14) 0.044(3) Uani 1 1 d . . .
H2 H 0.0364 0.8250 0.7163 0.052 Uiso 1 1 calc R . .
C3 C 0.0439(4) 0.8332(16) 0.5000 0.035(4) Uani 1 2 d S . .
C4 C 0.0859(4) 0.907(2) 0.5000 0.066(7) Uani 1 2 d S A .
H4A H 0.0894 0.9832 0.4141 0.080 Uiso 0.50 1 calc PR . .
H4B H 0.0894 0.9832 0.5859 0.080 Uiso 0.50 1 calc PR . .
N2 N 0.1160(3) 0.7710(14) 0.5000 0.032(3) Uani 1 2 d S . .
C5 C 0.1483(5) 0.765(2) 0.412(2) 0.032(4) Uani 0.50 1 d P A -1
H5A H 0.1685 0.6995 0.4655 0.038 Uiso 0.50 1 calc PR A -1
H5B H 0.1577 0.8883 0.4024 0.038 Uiso 0.50 1 calc PR A -1
C6 C 0.1471(6) 0.6862(19) 0.2594(15) 0.075(5) Uani 1 1 d . . .
H6A H 0.1741 0.6739 0.2247 0.090 Uiso 1 1 calc R A .
H6B H 0.1339 0.7722 0.1956 0.090 Uiso 1 1 calc R . .
C7 C 0.1648(3) 0.3164(18) 0.2309(12) 0.050(3) Uani 1 1 d . . .
H7A H 0.1554 0.1939 0.2163 0.060 Uiso 1 1 calc R A .
H7B H 0.1814 0.3481 0.1478 0.060 Uiso 1 1 calc R . .
C8 C 0.1886(3) 0.3245(14) 0.3671(12) 0.036(2) Uani 1 1 d . A .
C9 C 0.1711(4) 0.2835(15) 0.5000 0.027(3) Uani 1 2 d S . .
H9 H 0.1467 0.2262 0.5000 0.033 Uiso 1 2 calc SR A .
C10 C 0.2278(3) 0.3922(15) 0.3712(14) 0.044(3) Uani 1 1 d . . .
H10 H 0.2408 0.4164 0.2833 0.053 Uiso 1 1 calc R A .
C11 C 0.2472(5) 0.423(2) 0.5000 0.052(5) Uani 1 2 d S . .
H11 H 0.2731 0.4643 0.5000 0.062 Uiso 1 2 calc SR . .
O6 O 0.0295(11) 0.512(6) 0.110(5) 0.172(16) Uiso 0.50 1 d P B -2
H6C H 0.0299 0.5282 0.2107 0.207 Uiso 0.50 1 calc PR B -2
C12 C -0.0001(17) 0.535(6) 0.050(3) 0.087(12) Uiso 0.50 1 d P B -2
H12A H -0.0195 0.5774 0.1189 0.130 Uiso 0.50 1 calc PR B -2
H12B H -0.0089 0.4240 0.0071 0.130 Uiso 0.50 1 calc PR B -2
H12C H 0.0034 0.6241 -0.0257 0.130 Uiso 0.50 1 calc PR B -2
N3 N 0.0816(5) 1.0194(17) 0.0000 0.057(4) Uani 1 2 d SD . .
O1 O 0.0821(3) 1.0980(14) 0.1189(10) 0.067(3) Uani 1 1 d D . .
O2 O 0.0757(6) 0.855(2) 0.0000 0.093(5) Uani 1 2 d SD . .
N4 N 0.2237(13) 0.837(6) 0.0000 0.251(12) Uiso 0.50 2 d SPD . .
O3 O 0.1910(19) 0.941(8) 0.0000 0.251(12) Uiso 0.50 2 d SPD . .
O4 O 0.2598(17) 0.914(9) 0.0000 0.251(12) Uiso 0.50 2 d SPD . .
O5 O 0.2203(11) 0.655(6) 0.0000 0.251(12) Uiso 1 2 d SD . .
N4A N 0.2600(11) 0.635(7) 0.0000 0.251(12) Uiso 0.50 2 d SPD . .
O3A O 0.2764(19) 0.469(9) 0.0000 0.251(12) Uiso 0.50 2 d SPD . .
O4A O 0.2835(14) 0.783(10) 0.0000 0.251(12) Uiso 0.50 2 d SPD . .
C5A C 0.1290(7) 0.812(3) 0.667(2) 0.035(4) Uani 0.50 1 d P . -4
H5AA H 0.1460 0.9170 0.6653 0.043 Uiso 0.50 1 calc PR . -4
H5AB H 0.1054 0.8444 0.7207 0.043 Uiso 0.50 1 calc PR . -4

loop_
_atom_site_aniso_label
_atom_site_aniso_U_11
_atom_site_aniso_U_22
_atom_site_aniso_U_33
_atom_site_aniso_U_23
_atom_site_aniso_U_13
_atom_site_aniso_U_12
Ag1 0.0217(5) 0.0237(6) 0.0997(11) 0.000 0.000 -0.0061(4)
Ag2 0.0682(10) 0.0745(11) 0.0393(7) 0.000 0.000 -0.0025(8)
S1 0.0579(17) 0.0396(14) 0.0348(14) 0.0013(12) -0.0117(12) -0.0100(13)
N1 0.015(5) 0.017(5) 0.053(7) 0.000 0.000 -0.002(4)
C1 0.022(4) 0.039(6) 0.049(6) -0.010(5) 0.006(4) 0.002(4)
C2 0.019(4) 0.046(6) 0.066(7) -0.032(6) -0.006(5) 0.004(4)
C3 0.018(6) 0.006(5) 0.080(11) 0.000 0.000 0.004(5)
C4 0.020(7) 0.026(8) 0.15(2) 0.000 0.000 0.000(6)
N2 0.021(5) 0.013(5) 0.063(8) 0.000 0.000 0.002(4)
C5 0.028(9) 0.014(8) 0.054(13) -0.001(9) 0.004(10) -0.012(7)
C6 0.128(14) 0.044(7) 0.054(8) 0.010(7) 0.006(9) -0.043(9)
C7 0.050(6) 0.060(7) 0.041(6) -0.018(6) 0.019(5) -0.006(6)
C8 0.027(5) 0.032(5) 0.048(6) -0.014(5) 0.007(4) 0.000(4)
C9 0.028(6) 0.005(5) 0.049(8) 0.000 0.000 -0.001(4)
C10 0.027(5) 0.045(6) 0.060(7) -0.014(6) 0.018(5) -0.005(4)
C11 0.029(7) 0.021(7) 0.104(15) 0.000 0.000 -0.005(6)
N3 0.087(12) 0.044(9) 0.040(8) 0.000 0.000 0.001(8)
O1 0.079(6) 0.067(6) 0.055(5) -0.017(5) 0.001(5) -0.004(5)
O2 0.145(16) 0.067(11) 0.065(10) 0.000 0.000 -0.024(11)
C5A 0.049(12) 0.025(10) 0.032(10) -0.011(9) 0.001(10) 0.001(9)

loop_
_atom_type_symbol
_atom_type_description
_atom_type_scat_dispersion_real
_atom_type_scat_dispersion_imag
_atom_type_scat_source
C C 0.0033 0.0016 'International Tables Vol C Tables 4.2.6.8 and 6.1.1.4'
H H 0.0000 0.0000 'International Tables Vol C Tables 4.2.6.8 and 6.1.1.4'
N N 0.0061 0.0033 'International Tables Vol C Tables 4.2.6.8 and 6.1.1.4'
O O 0.0106 0.0060 'International Tables Vol C Tables 4.2.6.8 and 6.1.1.4'
S S 0.1246 0.1234 'International Tables Vol C Tables 4.2.6.8 and 6.1.1.4'
Ag Ag -0.8971 1.1015 'International Tables Vol C Tables 4.2.6.8 and 6.1.1.4'

loop_
_geom_angle_atom_site_label_1
_geom_angle_atom_site_label_2
_geom_angle_atom_site_label_3
_geom_angle
_geom_angle_site_symmetry_1
_geom_angle_site_symmetry_3
N1 Ag1 N2 145.0(4) 5_566 .
N1 Ag1 S1 112.22(9) 5_566 6_556
N2 Ag1 S1 80.00(12) . 6_556
N1 Ag1 S1 112.22(9) 5_566 .
N2 Ag1 S1 80.00(12) . .
S1 Ag1 S1 126.92(13) 6_556 .
O6 Ag2 O6 53(2) . 6
O6 Ag2 S1 90.2(11) . .
O6 Ag2 S1 140.5(11) 6 .
O6 Ag2 S1 140.5(11) . 6
O6 Ag2 S1 90.2(11) 6 6
S1 Ag2 S1 119.81(16) . 6
C6 S1 C7 101.6(8) . .
C6 S1 Ag2 114.3(5) . .
C7 S1 Ag2 106.0(4) . .
C6 S1 Ag1 96.2(5) . .
C7 S1 Ag1 112.8(4) . .
Ag2 S1 Ag1 123.79(13) . .
C1 N1 C1 117.7(11) 6_556 .
C1 N1 Ag1 120.8(6) 6_556 5_566
C1 N1 Ag1 120.8(6) . 5_566
N1 C1 C2 122.3(11) . .
C3 C2 C1 120.2(11) . .
C2 C3 C2 117.3(12) . 6_556
C2 C3 C4 121.4(6) . .
C2 C3 C4 121.4(6) 6_556 .
N2 C4 C3 114.0(12) . .
C5 N2 C5 72(2) 6_556 .
C5 N2 C4 126.5(11) 6_556 .
C5 N2 C4 126.5(11) . .
C5 N2 C5A 110.0(15) 6_556 6_556
C5 N2 C5A 39.5(11) . 6_556
C4 N2 C5A 93.6(9) . 6_556
C5 N2 C5A 39.5(11) 6_556 .
C5 N2 C5A 110.0(15) . .
C4 N2 C5A 93.6(9) . .
C5A N2 C5A 141.3(17) 6_556 .
C5 N2 Ag1 106.9(9) 6_556 .
C5 N2 Ag1 106.9(9) . .
C4 N2 Ag1 111.4(8) . .
C5A N2 Ag1 106.3(8) 6_556 .
C5A N2 Ag1 106.3(8) . .
N2 C5 C6 122.4(15) . .
C5A C6 C5 42.1(12) 6_556 .
C5A C6 S1 118.1(15) 6_556 .
C5 C6 S1 116.7(10) . .
C8 C7 S1 111.4(7) . .
C9 C8 C10 117.1(10) . .
C9 C8 C7 119.6(9) . .
C10 C8 C7 123.0(10) . .
C8 C9 C8 122.4(12) 6_556 .
C11 C10 C8 122.0(11) . .
C10 C11 C10 119.0(14) . 6_556
C12 O6 Ag2 125(3) . .
O1 N3 O1 123.5(14) . 6
O1 N3 O2 118.0(7) . .
O1 N3 O2 118.0(7) 6 .
O3A N4 O3 55(4) 3 .
O3A N4 O5 175(4) 3 .
O3 N4 O5 120.2(8) . .
O3A N4 O4 65(4) 3 .
O3 N4 O4 119.8(8) . .
O5 N4 O4 120.0(8) . .
O3A O3 N4 46(4) 3 .
O4A O4 O3A 148(3) . 3
O4A O4 N4 104.2(13) . .
O3A O4 N4 43(3) 3 .
O4A O4 N4A 163(3) . 3
O3A O4 N4A 49(2) 3 3
N4 O4 N4A 93(3) . 3
N4 O5 N4A 91(2) . .
O4A N4A O3A 120.0(8) . .
O4A N4A O5 119.9(8) . .
O3A N4A O5 120.2(8) . .
O4A N4A O4 166(2) . 3_545
O3A N4A O4 46(2) . 3_545
O5 N4A O4 74(2) . 3_545
N4 O3A O3 79(4) 3_545 3_545
N4 O3A O4 72(5) 3_545 3_545
O3 O3A O4 151(6) 3_545 3_545
N4 O3A N4A 156(5) 3_545 .
O3 O3A N4A 125(7) 3_545 .
O4 O3A N4A 84(2) 3_545 .
O4 O4A N4A 104.6(13) . .
C6 C5A N2 119.0(15) 6_556 .

loop_
_geom_bond_atom_site_label_1
_geom_bond_atom_site_label_2
_geom_bond_distance
_geom_bond_site_symmetry_2
Ag1 N1 2.231(10) 5_566
Ag1 N2 2.417(11) .
Ag1 S1 2.659(3) 6_556
Ag1 S1 2.659(3) .
Ag2 O6 2.25(4) .
Ag2 O6 2.25(4) 6
Ag2 S1 2.518(3) .
Ag2 S1 2.518(3) 6
S1 C6 1.810(13) .
S1 C7 1.824(13) .
N1 C1 1.320(12) 6_556
N1 C1 1.320(12) .
N1 Ag1 2.231(10) 5_566
C1 C2 1.384(13) .
C2 C3 1.354(13) .
C3 C2 1.354(13) 6_556
C3 C4 1.523(18) .
C4 N2 1.433(18) .
N2 C5 1.36(2) 6_556
N2 C5 1.36(2) .
N2 C5A 1.61(2) 6_556
N2 C5A 1.61(2) .
C5 C6 1.51(2) .
C6 C5A 1.30(3) 6_556
C7 C8 1.481(16) .
C8 C9 1.382(12) .
C8 C10 1.418(13) .
C9 C8 1.382(12) 6_556
C10 C11 1.363(14) .
C11 C10 1.363(14) 6_556
O6 C12 1.15(6) .
N3 O1 1.230(9) .
N3 O1 1.230(9) 6
N3 O2 1.236(14) .
N4 O3A 0.98(7) 3
N4 O3 1.349(10) .
N4 O5 1.351(10) .
N4 O4 1.353(10) .
O3 O3A 1.12(7) 3
O4 O4A 1.26(8) .
O4 O3A 1.29(8) 3
O4 N4A 1.77(6) 3
O5 N4A 1.351(10) .
N4A O4A 1.350(10) .
N4A O3A 1.351(10) .
N4A O4 1.77(6) 3_545
O3A N4 0.98(7) 3_545
O3A O3 1.12(7) 3_545
O3A O4 1.29(8) 3_545
C5A C6 1.30(3) 6_556
